data_4021900
loop_
_publ_author_name
'Laura A. McAllister'
'Kristy L. Turner'
'Stephen Brand'
'Mark Stefaniak'
'David J. Procter'

_publ_section_title
;
 Solid Phase Approaches to N-Heterocycles Using a Sulfur Linker
 Cleaved by SmI~2~
;
_journal_name_full 'Journal of Organic Chemistry'
_journal_page_first 6497
_journal_page_last 6507
_journal_paper_doi 10.1021/jo060940n
_journal_volume 71
_journal_year 2006
_chemical_formula_moiety 'C16 H15 N1 O2'
_chemical_formula_sum 'C16 H15 N O2'
_chemical_formula_weight 253.29
_chemical_name_common 'Compound X'
_chemical_name_systematic
;
 ?
;
_space_group_IT_number 14
_symmetry_cell_setting monoclinic
_symmetry_space_group_name_Hall '-P 2yab'
_symmetry_space_group_name_H-M 'P 1 21/a 1'
_atom_sites_solution_hydrogens geom
_atom_sites_solution_primary direct
_atom_sites_solution_secondary difmap
_audit_creation_method SHELXL-97
_cell_angle_alpha 90.00
_cell_angle_beta 95.1370(10)
_cell_angle_gamma 90.00
_cell_formula_units_Z 4
_cell_length_a 8.3006(2)
_cell_length_b 10.7427(2)
_cell_length_c 14.3728(4)
_cell_measurement_reflns_used 3363
_cell_measurement_temperature 100(2)
_cell_measurement_theta_max 30.034
_cell_measurement_theta_min 0.998
_cell_volume 1276.49(5)
_computing_cell_refinement 'HKL Scalepack (Otwinowski & Minor 1997)'
_computing_data_collection 'Collect (Nonius BV, 1997-2000)'
_computing_data_reduction 'HKL Denzo and Scalepack (Otwinowski & Minor 1997'
_computing_molecular_graphics 'Ortep-3 for Windows (Farrugia, 1997)'
_computing_publication_material 'WinGX publication routines (Farrugia, 1999)'
_computing_structure_refinement 'SHELXL-97 (Sheldrick, 1997)'
_computing_structure_solution 'SHELXS-97 (Sheldrick, 1997)'
_diffrn_ambient_temperature 100(2)
_diffrn_measured_fraction_theta_full 0.990
_diffrn_measured_fraction_theta_max 0.990
_diffrn_measurement_device_type KappaCCD
_diffrn_measurement_method 'CCD rotation images, thick slices'
_diffrn_radiation_monochromator graphite
_diffrn_radiation_source 'fine-focus sealed tube'
_diffrn_radiation_type MoK\a
_diffrn_radiation_wavelength 0.71073
_diffrn_reflns_av_R_equivalents 0.030
_diffrn_reflns_av_sigmaI/netI 0.0347
_diffrn_reflns_limit_h_max 11
_diffrn_reflns_limit_h_min -11
_diffrn_reflns_limit_k_max 15
_diffrn_reflns_limit_k_min -13
_diffrn_reflns_limit_l_max 20
_diffrn_reflns_limit_l_min -20
_diffrn_reflns_number 11672
_diffrn_reflns_theta_full 29.93
_diffrn_reflns_theta_max 29.93
_diffrn_reflns_theta_min 2.85
_exptl_absorpt_coefficient_mu 0.087
_exptl_absorpt_correction_type none
_exptl_crystal_colour colourless
_exptl_crystal_density_diffrn 1.318
_exptl_crystal_density_method 'not measured'
_exptl_crystal_description needle
_exptl_crystal_F_000 536
_exptl_crystal_size_max 0.50
_exptl_crystal_size_mid 0.13
_exptl_crystal_size_min 0.12
_refine_diff_density_max 0.318
_refine_diff_density_min -0.194
_refine_diff_density_rms 0.044
_refine_ls_extinction_method none
_refine_ls_goodness_of_fit_ref 1.002
_refine_ls_hydrogen_treatment mixed
_refine_ls_matrix_type full
_refine_ls_number_parameters 173
_refine_ls_number_reflns 3652
_refine_ls_number_restraints 0
_refine_ls_restrained_S_all 1.002
_refine_ls_R_factor_all 0.0555
_refine_ls_R_factor_gt 0.0425
_refine_ls_shift/su_max 0.001
_refine_ls_shift/su_mean 0.000
_refine_ls_structure_factor_coef Fsqd
_refine_ls_weighting_details 'calc w=1/[\s^2^(Fo^2^)+(0.0553P)^2^+0.4739P] where P=(Fo^2^+2Fc^2^)/3'
_refine_ls_weighting_scheme calc
_refine_ls_wR_factor_gt 0.1064
_refine_ls_wR_factor_ref 0.1146
_reflns_number_gt 2984
_reflns_number_total 3652
_reflns_threshold_expression >2sigma(I)
_cod_data_source_file jo060940nsi20060505_112352.cif
_cod_original_sg_symbol_H-M 'P 21/a'
_cod_database_code 4021900

loop_
_symmetry_equiv_pos_as_xyz
'x, y, z'
'-x+1/2, y+1/2, -z'
'-x, -y, -z'
'x-1/2, -y-1/2, z'

loop_
_atom_site_label
_atom_site_type_symbol
_atom_site_fract_x
_atom_site_fract_y
_atom_site_fract_z
_atom_site_U_iso_or_equiv
_atom_site_adp_type
_atom_site_occupancy
_atom_site_symmetry_multiplicity
_atom_site_calc_flag
_atom_site_refinement_flags
C1 C 0.08908(13) 1.43527(10) 0.63297(7) 0.0197(2) Uani 1 1 d .
C2 C 0.15893(14) 1.35002(10) 0.56232(7) 0.0200(2) Uani 1 1 d .
H2A H 0.1028 1.3616 0.4992 0.024 Uiso 1 1 calc R
H2B H 0.2760 1.3654 0.5596 0.024 Uiso 1 1 calc R
C3 C 0.12923(13) 1.22212(10) 0.59913(7) 0.0173(2) Uani 1 1 d .
C4 C 0.05061(12) 1.23437(10) 0.68134(7) 0.0160(2) Uani 1 1 d .
C5 C 0.00379(12) 1.13341(10) 0.73184(7) 0.0166(2) Uani 1 1 d .
H5 H -0.0493 1.1438 0.7872 0.020 Uiso 1 1 calc R
C6 C 0.03801(12) 1.01446(10) 0.69781(7) 0.0167(2) Uani 1 1 d .
C7 C 0.11700(13) 0.99977(10) 0.61672(7) 0.0187(2) Uani 1 1 d .
H7 H 0.1398 0.9187 0.5950 0.022 Uiso 1 1 calc R
C8 C 0.16263(13) 1.10477(11) 0.56742(7) 0.0194(2) Uani 1 1 d .
H8 H 0.2165 1.0950 0.5123 0.023 Uiso 1 1 calc R
C9 C 0.01164(17) 0.79477(11) 0.71531(9) 0.0267(3) Uani 1 1 d .
H9A H -0.0468 0.7873 0.6532 0.040 Uiso 1 1 calc R
H9B H -0.0308 0.7338 0.7576 0.040 Uiso 1 1 calc R
H9C H 0.1270 0.7792 0.7109 0.040 Uiso 1 1 calc R
C10 C -0.05098(13) 1.40886(11) 0.77934(8) 0.0199(2) Uani 1 1 d .
H10A H -0.1477 1.3575 0.7876 0.024 Uiso 1 1 calc R
H10B H -0.0879 1.4951 0.7656 0.024 Uiso 1 1 calc R
C11 C 0.05842(12) 1.40814(10) 0.86920(7) 0.0181(2) Uani 1 1 d .
C12 C 0.02595(15) 1.33275(12) 0.94364(8) 0.0253(2) Uani 1 1 d .
H12 H -0.0650 1.2787 0.9382 0.030 Uiso 1 1 calc R
C13 C 0.12713(17) 1.33633(13) 1.02665(8) 0.0324(3) Uani 1 1 d .
H13 H 0.1050 1.2842 1.0774 0.039 Uiso 1 1 calc R
C14 C 0.25920(16) 1.41513(13) 1.03559(9) 0.0310(3) Uani 1 1 d .
H14 H 0.3273 1.4177 1.0923 0.037 Uiso 1 1 calc R
C15 C 0.29160(14) 1.49045(13) 0.96124(9) 0.0277(3) Uani 1 1 d .
H15 H 0.3822 1.5448 0.9671 0.033 Uiso 1 1 calc R
C16 C 0.19242(13) 1.48695(11) 0.87813(8) 0.0215(2) Uani 1 1 d .
H16 H 0.2159 1.5383 0.8273 0.026 Uiso 1 1 calc R
N1 N 0.02863(11) 1.36125(9) 0.70013(6) 0.01763(19) Uani 1 1 d .
O1 O 0.08492(11) 1.54905(8) 0.63206(6) 0.0266(2) Uani 1 1 d .
O2 O -0.00956(10) 0.91740(7) 0.75072(5) 0.02096(18) Uani 1 1 d .

loop_
_atom_site_aniso_label
_atom_site_aniso_U_11
_atom_site_aniso_U_22
_atom_site_aniso_U_33
_atom_site_aniso_U_23
_atom_site_aniso_U_13
_atom_site_aniso_U_12
C1 0.0211(5) 0.0178(5) 0.0189(5) 0.0018(4) -0.0042(4) -0.0003(4)
C2 0.0249(5) 0.0185(5) 0.0162(5) 0.0014(4) -0.0008(4) -0.0004(4)
C3 0.0181(5) 0.0185(5) 0.0146(4) 0.0004(4) -0.0019(3) -0.0005(4)
C4 0.0145(4) 0.0155(5) 0.0172(4) -0.0019(4) -0.0025(3) 0.0009(4)
C5 0.0163(4) 0.0165(5) 0.0165(4) -0.0012(4) -0.0002(3) 0.0006(4)
C6 0.0171(5) 0.0160(5) 0.0165(5) 0.0006(4) -0.0014(3) -0.0002(4)
C7 0.0219(5) 0.0160(5) 0.0181(5) -0.0034(4) 0.0008(4) 0.0016(4)
C8 0.0218(5) 0.0208(5) 0.0155(4) -0.0017(4) 0.0013(4) 0.0001(4)
C9 0.0391(7) 0.0151(5) 0.0266(6) -0.0009(4) 0.0074(5) -0.0008(5)
C10 0.0163(5) 0.0187(5) 0.0245(5) -0.0044(4) 0.0015(4) 0.0025(4)
C11 0.0171(5) 0.0170(5) 0.0206(5) -0.0033(4) 0.0050(4) 0.0030(4)
C12 0.0295(6) 0.0230(6) 0.0249(5) -0.0014(4) 0.0107(4) -0.0006(5)
C13 0.0450(7) 0.0334(7) 0.0202(5) 0.0018(5) 0.0111(5) 0.0096(6)
C14 0.0321(6) 0.0381(7) 0.0221(5) -0.0078(5) -0.0014(5) 0.0141(5)
C15 0.0189(5) 0.0316(7) 0.0316(6) -0.0069(5) -0.0024(4) 0.0034(5)
C16 0.0178(5) 0.0212(5) 0.0254(5) -0.0005(4) 0.0024(4) 0.0014(4)
N1 0.0192(4) 0.0142(4) 0.0192(4) -0.0015(3) 0.0001(3) 0.0017(3)
O1 0.0354(5) 0.0164(4) 0.0270(4) 0.0017(3) -0.0019(3) 0.0004(3)
O2 0.0285(4) 0.0151(4) 0.0199(4) -0.0001(3) 0.0053(3) -0.0003(3)

loop_
_atom_type_symbol
_atom_type_description
_atom_type_scat_dispersion_real
_atom_type_scat_dispersion_imag
_atom_type_scat_source
C C 0.0033 0.0016 'International Tables Vol C Tables 4.2.6.8 and 6.1.1.4'
H H 0.0000 0.0000 'International Tables Vol C Tables 4.2.6.8 and 6.1.1.4'
N N 0.0061 0.0033 'International Tables Vol C Tables 4.2.6.8 and 6.1.1.4'
O O 0.0106 0.0060 'International Tables Vol C Tables 4.2.6.8 and 6.1.1.4'

loop_
_geom_angle_atom_site_label_1
_geom_angle_atom_site_label_2
_geom_angle_atom_site_label_3
_geom_angle
O1 C1 N1 124.90(10)
O1 C1 C2 127.37(10)
N1 C1 C2 107.73(9)
C3 C2 C1 103.39(9)
C3 C2 H2A 111.1
C1 C2 H2A 111.1
C3 C2 H2B 111.1
C1 C2 H2B 111.1
H2A C2 H2B 109.0
C8 C3 C4 119.08(10)
C8 C3 C2 132.63(9)
C4 C3 C2 108.29(9)
C5 C4 N1 127.88(9)
C5 C4 C3 122.82(10)
N1 C4 C3 109.30(9)
C4 C5 C6 117.14(9)
C4 C5 H5 121.4
C6 C5 H5 121.4
O2 C6 C7 123.90(10)
O2 C6 C5 114.93(9)
C7 C6 C5 121.17(10)
C6 C7 C8 119.94(10)
C6 C7 H7 120.0
C8 C7 H7 120.0
C3 C8 C7 119.85(10)
C3 C8 H8 120.1
C7 C8 H8 120.1
O2 C9 H9A 109.5
O2 C9 H9B 109.5
H9A C9 H9B 109.5
O2 C9 H9C 109.5
H9A C9 H9C 109.5
H9B C9 H9C 109.5
N1 C10 C11 112.69(8)
N1 C10 H10A 109.1
C11 C10 H10A 109.1
N1 C10 H10B 109.1
C11 C10 H10B 109.1
H10A C10 H10B 107.8
C12 C11 C16 119.46(11)
C12 C11 C10 121.26(10)
C16 C11 C10 119.27(10)
C11 C12 C13 119.95(12)
C11 C12 H12 120.0
C13 C12 H12 120.0
C14 C13 C12 120.51(12)
C14 C13 H13 119.7
C12 C13 H13 119.7
C13 C14 C15 119.54(12)
C13 C14 H14 120.2
C15 C14 H14 120.2
C14 C15 C16 120.42(12)
C14 C15 H15 119.8
C16 C15 H15 119.8
C15 C16 C11 120.13(11)
C15 C16 H16 119.9
C11 C16 H16 119.9
C1 N1 C4 111.30(9)
C1 N1 C10 124.22(9)
C4 N1 C10 124.46(9)
C6 O2 C9 116.96(8)

loop_
_geom_bond_atom_site_label_1
_geom_bond_atom_site_label_2
_geom_bond_distance
C1 O1 1.2228(14)
C1 N1 1.3793(14)
C1 C2 1.5204(15)
C2 C3 1.5006(15)
C2 H2A 0.9900
C2 H2B 0.9900
C3 C8 1.3771(15)
C3 C4 1.4063(14)
C4 C5 1.3801(15)
C4 N1 1.4045(13)
C5 C6 1.4062(15)
C5 H5 0.9500
C6 O2 1.3694(13)
C6 C7 1.3965(15)
C7 C8 1.4021(15)
C7 H7 0.9500
C8 H8 0.9500
C9 O2 1.4288(14)
C9 H9A 0.9800
C9 H9B 0.9800
C9 H9C 0.9800
C10 N1 1.4592(14)
C10 C11 1.5108(15)
C10 H10A 0.9900
C10 H10B 0.9900
C11 C12 1.3875(16)
C11 C16 1.3947(16)
C12 C13 1.3967(18)
C12 H12 0.9500
C13 C14 1.382(2)
C13 H13 0.9500
C14 C15 1.3858(19)
C14 H14 0.9500
C15 C16 1.3892(16)
C15 H15 0.9500
C16 H16 0.9500

loop_
_geom_torsion_atom_site_label_1
_geom_torsion_atom_site_label_2
_geom_torsion_atom_site_label_3
_geom_torsion_atom_site_label_4
_geom_torsion
O1 C1 C2 C3 -179.75(11)
N1 C1 C2 C3 -0.02(11)
C1 C2 C3 C8 179.59(11)
C1 C2 C3 C4 0.21(11)
C8 C3 C4 C5 -0.51(15)
C2 C3 C4 C5 178.96(9)
C8 C3 C4 N1 -179.81(9)
C2 C3 C4 N1 -0.33(11)
N1 C4 C5 C6 179.20(9)
C3 C4 C5 C6 0.04(15)
C4 C5 C6 O2 179.48(9)
C4 C5 C6 C7 0.43(15)
O2 C6 C7 C8 -179.39(9)
C5 C6 C7 C8 -0.43(16)
C4 C3 C8 C7 0.51(15)
C2 C3 C8 C7 -178.81(11)
C6 C7 C8 C3 -0.05(16)
N1 C10 C11 C12 -114.72(12)
N1 C10 C11 C16 66.79(13)
C16 C11 C12 C13 0.04(17)
C10 C11 C12 C13 -178.44(10)
C11 C12 C13 C14 0.42(18)
C12 C13 C14 C15 -0.40(19)
C13 C14 C15 C16 -0.07(19)
C14 C15 C16 C11 0.53(18)
C12 C11 C16 C15 -0.51(17)
C10 C11 C16 C15 178.00(10)
O1 C1 N1 C4 179.56(10)
C2 C1 N1 C4 -0.18(11)
O1 C1 N1 C10 0.78(17)
C2 C1 N1 C10 -178.96(9)
C5 C4 N1 C1 -178.92(10)
C3 C4 N1 C1 0.33(12)
C5 C4 N1 C10 -0.14(16)
C3 C4 N1 C10 179.10(9)
C11 C10 N1 C1 -101.78(12)
C11 C10 N1 C4 79.60(13)
C7 C6 O2 C9 -5.53(15)
C5 C6 O2 C9 175.46(9)

loop_
_cod_related_entry_id
_cod_related_entry_database
_cod_related_entry_code
1 ChemSpider 21154280
